data_4126772
loop_
_publ_author_name
'Sen, Susan'
'Hosono, Nobuhiko'
'Zheng, Jia-Jia'
'Kusaka, Shinpei'
'Matsuda, Ryotaro'
'Sakaki, Shigeyoshi'
'Kitagawa, Susumu'

_publ_section_title
;
 Cooperative Bond Scission in a Soft Porous Crystal Enables Discriminatory
 Gate-Opening for Ethylene over Ethane.
;
_journal_name_full 'Journal of the American Chemical Society'
_journal_paper_doi 10.1021/jacs.7b10110
_journal_year 2017
_chemical_formula_moiety 'C30 H16 Co O9 S4'
_chemical_formula_sum 'C30 H16 Co O9 S4'
_chemical_formula_weight 707.62
_space_group_crystal_system monoclinic
_space_group_IT_number 14
_space_group_name_Hall '-P 2ybc'
_space_group_name_H-M_alt 'P 1 21/c 1'
_symmetry_space_group_name_Hall '-P 2ybc'
_symmetry_space_group_name_H-M 'P 1 21/c 1'
_atom_sites_solution_hydrogens geom
_atom_sites_solution_primary direct
_atom_sites_solution_secondary difmap
_cell_angle_alpha 90.0000
_cell_angle_beta 91.570(7)
_cell_angle_gamma 90.0000
_cell_formula_units_Z 4
_cell_length_a 11.3300(7)
_cell_length_b 12.5583(6)
_cell_length_c 22.9058(17)
_cell_measurement_reflns_used 4536
_cell_measurement_temperature 103
_cell_measurement_theta_max 24.95
_cell_measurement_theta_min 1.88
_cell_volume 3257.9(4)
_computing_cell_refinement 'CrysAlisPro 1.171.39.20a (Rigaku OD, 2015)'
_computing_data_collection 'CrysAlisPro 1.171.39.20a (Rigaku OD, 2015)'
_computing_data_reduction 'CrysAlisPro 1.171.39.20a (Rigaku OD, 2015)'
_computing_molecular_graphics 'CrystalStructure 4.2.5'
_computing_publication_material 'CrystalStructure 4.2.5 (Rigaku, 2017)'
_computing_structure_refinement 'SHELXL Version 2017/1 (Sheldrick, 2008)'
_computing_structure_solution 'SHELXT Version 2014/5 (Sheldrick, 2014)'
_diffrn_ambient_temperature 103
_diffrn_detector_area_resol_mean 5.811
_diffrn_measured_fraction_theta_full 0.998
_diffrn_measured_fraction_theta_max 0.998
_diffrn_measurement_device_type 'Rigaku XtaLAB P200'
_diffrn_measurement_method \w
_diffrn_radiation_type 'Mo K\a'
_diffrn_radiation_wavelength 0.71075
_diffrn_reflns_av_R_equivalents 0.0558
_diffrn_reflns_Laue_measured_fraction_full 0.998
_diffrn_reflns_Laue_measured_fraction_max 0.998
_diffrn_reflns_limit_h_max 13
_diffrn_reflns_limit_h_min -12
_diffrn_reflns_limit_k_max 14
_diffrn_reflns_limit_k_min -12
_diffrn_reflns_limit_l_max 27
_diffrn_reflns_limit_l_min -27
_diffrn_reflns_number 22813
_diffrn_reflns_point_group_measured_fraction_full 0.998
_diffrn_reflns_point_group_measured_fraction_max 0.998
_diffrn_reflns_theta_full 25.027
_diffrn_reflns_theta_max 25.027
_diffrn_reflns_theta_min 1.779
_diffrn_standards_number 0
_exptl_absorpt_coefficient_mu 0.833
_exptl_absorpt_correction_T_max 0.920
_exptl_absorpt_correction_T_min 0.550
_exptl_absorpt_correction_type multi-scan
_exptl_absorpt_process_details
;
CrysAlisPro 1.171.39.20a (Rigaku Oxford Diffraction, 2015)
Empirical absorption correction using spherical harmonics,
 implemented in SCALE3 ABSPACK scaling algorithm.
;
_exptl_crystal_colour brown
_exptl_crystal_density_diffrn 1.443
_exptl_crystal_density_method 'not measured'
_exptl_crystal_description block
_exptl_crystal_F_000 1436.00
_exptl_crystal_size_max 0.100
_exptl_crystal_size_mid 0.100
_exptl_crystal_size_min 0.100
_refine_diff_density_max 4.29
_refine_diff_density_min -0.84
_refine_ls_extinction_method none
_refine_ls_goodness_of_fit_ref 1.394
_refine_ls_hydrogen_treatment constr
_refine_ls_number_parameters 397
_refine_ls_number_reflns 5735
_refine_ls_number_restraints 264
_refine_ls_R_factor_all 0.1616
_refine_ls_R_factor_gt 0.1292
_refine_ls_shift/su_max 0.000
_refine_ls_structure_factor_coef Fsqd
_refine_ls_weighting_details 'w = 1/[\s^2^(Fo^2^)+(0.2000P)^2^] where P=(Fo^2^+2Fc^2^)/3'
_refine_ls_weighting_scheme calc
_refine_ls_wR_factor_gt 0.3357
_refine_ls_wR_factor_ref 0.3581
_reflns_Friedel_coverage 0.000
_reflns_number_gt 3995
_reflns_number_total 5735
_reflns_threshold_expression F^2^>2.0\s(F^2^)
_cod_data_source_file ja7b10110_si_002.cif
_cod_data_source_block 1'
_cod_database_code 4126772

loop_
_space_group_symop_id
_space_group_symop_operation_xyz
1 +X,+Y,+Z
2 -X,1/2+Y,1/2-Z
3 -X,-Y,-Z
4 +X,-1/2-Y,-1/2+Z

loop_
_atom_site_label
_atom_site_type_symbol
_atom_site_fract_x
_atom_site_fract_y
_atom_site_fract_z
_atom_site_U_iso_or_equiv
_atom_site_adp_type
_atom_site_occupancy
_atom_site_site_symmetry_order
_atom_site_calc_flag
_atom_site_refinement_flags_posn
_atom_site_refinement_flags_adp
Co1 Co -0.07223(10) 1.01144(9) 0.45077(5) 0.0258(4) Uani 1 1 d . U
S1 S 0.5277(2) 0.44404(18) 0.25224(10) 0.0340(6) Uani 1 1 d . U
S2 S 0.3968(2) 0.64009(18) 0.22155(10) 0.0332(6) Uani 1 1 d . U
S3 S 0.6577(2) 0.58815(18) 0.36927(11) 0.0337(6) Uani 1 1 d . U
S4 S 0.6477(2) 0.38500(19) 0.43253(11) 0.0350(6) Uani 1 1 d . U
O1 O 0.0127(7) 0.9035(6) 0.4014(3) 0.0497(19) Uani 1 1 d . U
O2 O 0.1165(6) 0.8858(5) 0.4842(3) 0.0418(17) Uani 1 1 d . U
O3 O 0.1660(6) 0.1077(5) 0.5117(3) 0.0379(16) Uani 1 1 d . U
O4 O 0.0569(6) 0.1203(5) 0.4300(3) 0.0373(16) Uani 1 1 d . U
O5 O -0.1944(8) 1.0642(9) 0.3917(4) 0.078(3) Uani 1 1 d . U
C1 C 0.0940(8) 0.8623(7) 0.4315(4) 0.033(2) Uani 1 1 d . U
C2 C 0.1689(8) 0.7806(7) 0.4050(4) 0.0277(19) Uani 1 1 d . U
C3 C 0.2603(8) 0.7367(7) 0.4372(4) 0.032(2) Uani 1 1 d . U
H3 H 0.273066 0.758045 0.476640 0.038 Uiso 1 1 calc R U
C4 C 0.3345(8) 0.6616(7) 0.4131(4) 0.031(2) Uani 1 1 d . U
H4 H 0.396457 0.631644 0.436618 0.038 Uiso 1 1 calc R U
C5 C 0.3202(7) 0.6296(6) 0.3560(4) 0.0236(18) Uani 1 1 d . U
C6 C 0.2258(8) 0.6728(7) 0.3249(4) 0.032(2) Uani 1 1 d . U
H6 H 0.211997 0.650353 0.285742 0.038 Uiso 1 1 calc R U
C7 C 0.1508(8) 0.7465(7) 0.3479(4) 0.031(2) Uani 1 1 d . U
H7 H 0.086881 0.774087 0.324819 0.037 Uiso 1 1 calc R U
C8 C 0.4008(7) 0.5518(7) 0.3337(4) 0.0261(19) Uani 1 1 d . U
C9 C 0.4535(8) 0.4732(7) 0.3741(4) 0.0260(19) Uani 1 1 d . U
C10 C 0.3751(7) 0.3897(6) 0.3979(4) 0.0240(18) Uani 1 1 d . U
C11 C 0.3717(8) 0.3671(7) 0.4560(4) 0.030(2) Uani 1 1 d . U
H11 H 0.421284 0.406099 0.482415 0.036 Uiso 1 1 calc R U
C12 C 0.2982(7) 0.2888(7) 0.4781(4) 0.031(2) Uani 1 1 d . U
H12 H 0.297200 0.274519 0.518791 0.037 Uiso 1 1 calc R U
C13 C 0.2262(7) 0.2320(7) 0.4389(4) 0.0274(19) Uani 1 1 d . U
C14 C 0.2252(8) 0.2558(8) 0.3812(4) 0.037(2) Uani 1 1 d . U
H14 H 0.173510 0.218404 0.355030 0.045 Uiso 1 1 calc R U
C15 C 0.2999(8) 0.3354(7) 0.3595(4) 0.031(2) Uani 1 1 d . U
H15 H 0.298745 0.351694 0.319025 0.037 Uiso 1 1 calc R U
C16 C 0.1424(8) 0.1453(7) 0.4618(4) 0.032(2) Uani 1 1 d . U
C17 C 0.4373(7) 0.5457(7) 0.2758(4) 0.0263(19) Uani 1 1 d . U
C18 C 0.5379(8) 0.4903(6) 0.1799(4) 0.0263(19) Uani 1 1 d . U
C19 C 0.6034(8) 0.4405(8) 0.1382(4) 0.033(2) Uani 1 1 d . U
H19 H 0.647665 0.378334 0.147757 0.039 Uiso 1 1 calc R U
C20 C 0.6044(9) 0.4812(8) 0.0828(4) 0.040(2) Uani 1 1 d . U
H20 H 0.649519 0.446587 0.054070 0.048 Uiso 1 1 calc R U
C21 C 0.5433(8) 0.5688(8) 0.0684(4) 0.036(2) Uani 1 1 d . U
H21 H 0.544365 0.594718 0.029443 0.043 Uiso 1 1 calc R U
C22 C 0.4785(8) 0.6221(7) 0.1095(4) 0.032(2) Uani 1 1 d . U
H22 H 0.435028 0.684359 0.099278 0.039 Uiso 1 1 calc R U
C23 C 0.4783(7) 0.5824(7) 0.1662(4) 0.0273(19) Uani 1 1 d . U
C24 C 0.5702(8) 0.4815(7) 0.3897(4) 0.0268(19) Uani 1 1 d . U
C25 C 0.7935(8) 0.5367(7) 0.3950(4) 0.030(2) Uani 1 1 d . U
C26 C 0.8998(9) 0.5851(8) 0.3885(4) 0.039(2) Uani 1 1 d . U
H26 H 0.903903 0.652419 0.369686 0.047 Uiso 1 1 calc R U
C27 C 1.0034(9) 0.5353(8) 0.4096(5) 0.043(2) Uani 1 1 d . U
H27 H 1.077534 0.569584 0.405773 0.051 Uiso 1 1 calc R U
C28 C 0.9981(8) 0.4388(8) 0.4353(4) 0.038(2) Uani 1 1 d . U
H28 H 1.069154 0.404848 0.448041 0.046 Uiso 1 1 calc R U
C29 C 0.8904(8) 0.3878(8) 0.4437(4) 0.033(2) Uani 1 1 d . U
H29 H 0.886855 0.320823 0.462846 0.040 Uiso 1 1 calc R U
C30 C 0.7896(8) 0.4382(7) 0.4232(4) 0.032(2) Uani 1 1 d . U
O6 O -0.0822(9) 1.1823(9) 0.3140(5) 0.104(4) Uani 1 1 d . U
O7 O -0.2943(11) 0.8794(10) 0.3739(8) 0.141(5) Uani 1 1 d . U
O8 O 0.0699(18) 1.0247(14) 0.2921(7) 0.176(7) Uani 1 1 d . U
O9 O 0.0055(13) 0.8870(10) 0.2133(5) 0.115(4) Uani 1 1 d . U

loop_
_atom_site_aniso_label
_atom_site_aniso_U_11
_atom_site_aniso_U_22
_atom_site_aniso_U_33
_atom_site_aniso_U_23
_atom_site_aniso_U_13
_atom_site_aniso_U_12
Co1 0.0291(7) 0.0227(7) 0.0261(7) 0.0008(5) 0.0103(5) 0.0038(5)
S1 0.0433(15) 0.0297(12) 0.0295(12) 0.0037(10) 0.0094(10) 0.0175(10)
S2 0.0382(14) 0.0274(12) 0.0346(13) 0.0048(9) 0.0110(10) 0.0129(10)
S3 0.0327(13) 0.0251(12) 0.0434(14) 0.0061(10) 0.0040(10) -0.0057(9)
S4 0.0265(13) 0.0349(13) 0.0434(14) 0.0124(10) -0.0042(10) -0.0060(10)
O1 0.046(4) 0.045(4) 0.059(4) 0.000(3) 0.023(4) 0.011(3)
O2 0.050(4) 0.027(3) 0.050(4) -0.006(3) 0.029(3) -0.007(3)
O3 0.039(4) 0.026(3) 0.050(4) 0.001(3) 0.016(3) -0.004(3)
O4 0.041(4) 0.034(3) 0.037(3) 0.002(3) 0.012(3) -0.011(3)
O5 0.059(5) 0.110(7) 0.065(6) 0.034(5) 0.002(4) 0.024(5)
C1 0.029(5) 0.031(4) 0.042(5) 0.004(4) 0.018(4) -0.006(4)
C2 0.029(4) 0.022(4) 0.033(4) 0.001(3) 0.013(4) -0.005(3)
C3 0.040(5) 0.028(4) 0.027(4) -0.005(3) 0.014(4) -0.007(4)
C4 0.036(5) 0.024(4) 0.035(5) 0.004(4) 0.008(4) 0.000(4)
C5 0.023(4) 0.023(4) 0.026(4) 0.000(3) 0.008(3) -0.006(3)
C6 0.033(5) 0.027(4) 0.037(5) -0.010(4) 0.010(4) -0.005(4)
C7 0.025(4) 0.032(5) 0.037(5) 0.001(4) 0.011(4) 0.001(4)
C8 0.026(4) 0.025(4) 0.028(4) -0.003(3) 0.006(3) -0.003(3)
C9 0.031(5) 0.022(4) 0.025(4) -0.001(3) 0.006(4) -0.002(3)
C10 0.021(4) 0.018(4) 0.033(4) 0.001(3) 0.007(3) 0.003(3)
C11 0.024(4) 0.028(4) 0.039(5) -0.008(4) 0.003(4) 0.001(4)
C12 0.027(4) 0.029(4) 0.036(5) 0.005(4) 0.009(4) 0.002(4)
C13 0.024(4) 0.023(4) 0.036(4) 0.004(4) 0.010(4) 0.006(3)
C14 0.035(5) 0.037(5) 0.040(5) -0.004(4) -0.002(4) -0.012(4)
C15 0.026(4) 0.037(5) 0.029(4) 0.004(4) -0.001(4) -0.003(4)
C16 0.030(5) 0.028(4) 0.039(5) -0.010(4) 0.012(4) 0.003(4)
C17 0.026(4) 0.023(4) 0.030(4) 0.002(3) 0.001(3) 0.003(3)
C18 0.026(4) 0.026(4) 0.027(4) -0.001(3) 0.002(4) 0.002(3)
C19 0.028(5) 0.037(5) 0.035(5) 0.003(4) 0.011(4) 0.012(4)
C20 0.037(5) 0.050(5) 0.035(5) 0.002(4) 0.015(4) 0.010(4)
C21 0.034(5) 0.046(5) 0.026(4) 0.003(4) -0.001(4) -0.009(4)
C22 0.028(4) 0.030(4) 0.039(5) 0.005(4) 0.002(4) -0.001(4)
C23 0.020(4) 0.033(4) 0.028(4) 0.005(4) -0.001(3) -0.001(3)
C24 0.026(4) 0.028(4) 0.026(4) -0.002(3) 0.006(3) -0.006(3)
C25 0.031(5) 0.027(4) 0.032(4) -0.008(4) 0.004(4) -0.005(4)
C26 0.039(5) 0.034(5) 0.045(5) -0.003(4) 0.008(4) -0.007(4)
C27 0.038(5) 0.044(5) 0.047(5) -0.001(4) -0.002(4) -0.001(4)
C28 0.027(5) 0.044(5) 0.044(5) -0.004(4) 0.006(4) 0.003(4)
C29 0.030(5) 0.039(5) 0.031(4) -0.001(4) 0.002(4) -0.001(4)
C30 0.035(5) 0.029(4) 0.032(4) -0.005(4) 0.003(4) 0.000(4)
O6 0.080(7) 0.092(7) 0.139(9) 0.058(7) 0.000(6) -0.014(6)
O7 0.077(7) 0.114(9) 0.232(13) 0.045(9) -0.028(8) -0.011(7)
O8 0.223(15) 0.168(12) 0.134(12) -0.009(9) -0.027(11) 0.085(11)
O9 0.145(10) 0.116(9) 0.086(7) -0.003(7) 0.005(7) 0.019(8)

loop_
_atom_type_symbol
_atom_type_description
_atom_type_scat_dispersion_real
_atom_type_scat_dispersion_imag
_atom_type_scat_source
C C 0.0033 0.0016
;
International Tables for Crystallography
(Vol. C, Tables 4.2.6.8 and 6.1.1.4)
;
H H 0.0000 0.0000
;
International Tables for Crystallography
(Vol. C, Table 6.1.1.4)
;
O O 0.0106 0.0060
;
International Tables for Crystallography
(Vol. C, Tables 4.2.6.8 and 6.1.1.4)
;
S S 0.1246 0.1234
;
International Tables for Crystallography
(Vol. C, Tables 4.2.6.8 and 6.1.1.4)
;
Co Co 0.3494 0.9721
;
International Tables for Crystallography
(Vol. C, Tables 4.2.6.8 and 6.1.1.4)
;

loop_
_geom_angle_atom_site_label_1
_geom_angle_atom_site_label_2
_geom_angle_atom_site_label_3
_geom_angle
_geom_angle_site_symmetry_1
_geom_angle_site_symmetry_3
O5 Co1 O1 100.0(4) . .
O5 Co1 O3 99.7(4) . 3_566
O1 Co1 O3 90.3(3) . 3_566
O5 Co1 O2 95.9(4) . 3_576
O1 Co1 O2 163.6(3) . 3_576
O3 Co1 O2 90.8(3) 3_566 3_576
O5 Co1 O4 96.0(4) . 1_565
O1 Co1 O4 88.0(3) . 1_565
O3 Co1 O4 164.3(3) 3_566 1_565
O2 Co1 O4 86.5(3) 3_576 1_565
O5 Co1 Co1 163.6(3) . 3_576
O1 Co1 Co1 96.1(2) . 3_576
O3 Co1 Co1 83.3(2) 3_566 3_576
O2 Co1 Co1 67.8(2) 3_576 3_576
O4 Co1 Co1 81.37(19) 1_565 3_576
C17 S1 C18 96.0(4) . .
C23 S2 C17 95.7(4) . .
C24 S3 C25 97.3(4) . .
C30 S4 C24 96.6(4) . .
C1 O1 Co1 109.0(6) . .
C1 O2 Co1 142.9(7) . 3_576
C16 O3 Co1 123.9(6) . 3_566
C16 O4 Co1 125.4(6) . 1_545
O1 C1 O2 123.9(9) . .
O1 C1 C2 119.1(9) . .
O2 C1 C2 116.9(9) . .
C3 C2 C7 118.3(8) . .
C3 C2 C1 119.6(8) . .
C7 C2 C1 122.2(9) . .
C2 C3 C4 121.1(8) . .
C2 C3 H3 119.4 . .
C4 C3 H3 119.4 . .
C5 C4 C3 121.3(9) . .
C5 C4 H4 119.3 . .
C3 C4 H4 119.3 . .
C4 C5 C6 116.5(8) . .
C4 C5 C8 118.5(8) . .
C6 C5 C8 125.0(8) . .
C7 C6 C5 123.2(9) . .
C7 C6 H6 118.4 . .
C5 C6 H6 118.4 . .
C6 C7 C2 119.6(9) . .
C6 C7 H7 120.2 . .
C2 C7 H7 120.2 . .
C17 C8 C5 125.4(8) . .
C17 C8 C9 115.7(7) . .
C5 C8 C9 118.8(7) . .
C24 C9 C8 119.3(8) . .
C24 C9 C10 122.7(8) . .
C8 C9 C10 117.9(7) . .
C11 C10 C15 118.9(8) . .
C11 C10 C9 122.6(8) . .
C15 C10 C9 118.5(8) . .
C10 C11 C12 122.3(8) . .
C10 C11 H11 118.8 . .
C12 C11 H11 118.8 . .
C11 C12 C13 118.3(8) . .
C11 C12 H12 120.9 . .
C13 C12 H12 120.9 . .
C14 C13 C12 120.3(8) . .
C14 C13 C16 119.8(8) . .
C12 C13 C16 119.8(8) . .
C13 C14 C15 120.7(8) . .
C13 C14 H14 119.6 . .
C15 C14 H14 119.6 . .
C10 C15 C14 119.4(8) . .
C10 C15 H15 120.3 . .
C14 C15 H15 120.3 . .
O4 C16 O3 125.7(9) . .
O4 C16 C13 117.2(8) . .
O3 C16 C13 117.0(8) . .
C8 C17 S1 121.8(6) . .
C8 C17 S2 123.4(7) . .
S1 C17 S2 114.8(5) . .
C23 C18 C19 119.8(8) . .
C23 C18 S1 116.6(7) . .
C19 C18 S1 123.6(7) . .
C20 C19 C18 119.5(9) . .
C20 C19 H19 120.3 . .
C18 C19 H19 120.3 . .
C21 C20 C19 121.3(9) . .
C21 C20 H20 119.3 . .
C19 C20 H20 119.3 . .
C20 C21 C22 120.7(9) . .
C20 C21 H21 119.6 . .
C22 C21 H21 119.6 . .
C21 C22 C23 118.5(9) . .
C21 C22 H22 120.8 . .
C23 C22 H22 120.8 . .
C18 C23 C22 120.1(8) . .
C18 C23 S2 116.8(7) . .
C22 C23 S2 122.9(7) . .
C9 C24 S3 122.9(7) . .
C9 C24 S4 123.7(7) . .
S3 C24 S4 113.4(5) . .
C26 C25 C30 119.0(9) . .
C26 C25 S3 124.7(8) . .
C30 C25 S3 116.3(7) . .
C25 C26 C27 119.8(9) . .
C25 C26 H26 120.1 . .
C27 C26 H26 120.1 . .
C28 C27 C26 120.2(10) . .
C28 C27 H27 119.9 . .
C26 C27 H27 119.9 . .
C27 C28 C29 121.5(9) . .
C27 C28 H28 119.3 . .
C29 C28 H28 119.3 . .
C30 C29 C28 117.5(9) . .
C30 C29 H29 121.2 . .
C28 C29 H29 121.2 . .
C29 C30 C25 121.9(9) . .
C29 C30 S4 122.5(7) . .
C25 C30 S4 115.6(7) . .

loop_
_geom_bond_atom_site_label_1
_geom_bond_atom_site_label_2
_geom_bond_distance
_geom_bond_site_symmetry_2
Co1 O5 2.021(8) .
Co1 O1 2.025(7) .
Co1 O3 2.039(6) 3_566
Co1 O2 2.043(6) 3_576
Co1 O4 2.068(6) 1_565
Co1 Co1 2.765(2) 3_576
S1 C17 1.732(9) .
S1 C18 1.763(9) .
S2 C23 1.746(9) .
S2 C17 1.768(9) .
S3 C24 1.739(9) .
S3 C25 1.756(10) .
S4 C30 1.759(9) .
S4 C24 1.776(9) .
O1 C1 1.246(12) .
O2 C1 1.264(12) .
O3 C16 1.258(11) .
O4 C16 1.236(11) .
C1 C2 1.473(12) .
C2 C3 1.371(13) .
C2 C7 1.385(12) .
C3 C4 1.388(13) .
C3 H3 0.9500 .
C4 C5 1.373(12) .
C4 H4 0.9500 .
C5 C6 1.380(13) .
C5 C8 1.441(12) .
C6 C7 1.371(12) .
C6 H6 0.9500 .
C7 H7 0.9500 .
C8 C17 1.402(12) .
C8 C9 1.468(12) .
C9 C24 1.364(13) .
C9 C10 1.489(11) .
C10 C11 1.362(12) .
C10 C15 1.387(12) .
C11 C12 1.392(12) .
C11 H11 0.9500 .
C12 C13 1.393(13) .
C12 H12 0.9500 .
C13 C14 1.355(13) .
C13 C16 1.546(12) .
C14 C15 1.408(13) .
C14 H14 0.9500 .
C15 H15 0.9500 .
C18 C23 1.371(12) .
C18 C19 1.377(12) .
C19 C20 1.367(13) .
C19 H19 0.9500 .
C20 C21 1.337(14) .
C20 H20 0.9500 .
C21 C22 1.383(13) .
C21 H21 0.9500 .
C22 C23 1.392(12) .
C22 H22 0.9500 .
C25 C26 1.361(13) .
C25 C30 1.398(13) .
C26 C27 1.405(14) .
C26 H26 0.9500 .
C27 C28 1.349(15) .
C27 H27 0.9500 .
C28 C29 1.395(13) .
C28 H28 0.9500 .
C29 C30 1.377(13) .
C29 H29 0.9500 .

loop_
_geom_torsion_atom_site_label_1
_geom_torsion_atom_site_label_2
_geom_torsion_atom_site_label_3
_geom_torsion_atom_site_label_4
_geom_torsion
_geom_torsion_site_symmetry_1
Co1 O1 C1 O2 0.5(11) .
Co1 O1 C1 C2 179.9(6) .
Co1 O2 C1 O1 -6.9(16) 3_576
Co1 O2 C1 C2 173.6(6) 3_576
O1 C1 C2 C3 178.5(8) .
O2 C1 C2 C3 -2.0(12) .
O1 C1 C2 C7 -1.1(13) .
O2 C1 C2 C7 178.4(8) .
C7 C2 C3 C4 1.3(13) .
C1 C2 C3 C4 -178.3(8) .
C2 C3 C4 C5 0.9(13) .
C3 C4 C5 C6 -2.5(12) .
C3 C4 C5 C8 179.6(8) .
C4 C5 C6 C7 2.1(13) .
C8 C5 C6 C7 179.8(8) .
C5 C6 C7 C2 0.0(13) .
C3 C2 C7 C6 -1.7(12) .
C1 C2 C7 C6 177.8(8) .
C4 C5 C8 C17 -148.4(9) .
C6 C5 C8 C17 33.9(13) .
C4 C5 C8 C9 29.6(11) .
C6 C5 C8 C9 -148.0(9) .
C17 C8 C9 C24 70.1(11) .
C5 C8 C9 C24 -108.2(9) .
C17 C8 C9 C10 -112.1(9) .
C5 C8 C9 C10 69.6(10) .
C24 C9 C10 C11 47.4(12) .
C8 C9 C10 C11 -130.3(9) .
C24 C9 C10 C15 -134.8(9) .
C8 C9 C10 C15 47.5(11) .
C15 C10 C11 C12 2.2(13) .
C9 C10 C11 C12 -180.0(8) .
C10 C11 C12 C13 0.2(13) .
C11 C12 C13 C14 -2.5(13) .
C11 C12 C13 C16 -179.3(7) .
C12 C13 C14 C15 2.4(14) .
C16 C13 C14 C15 179.2(8) .
C11 C10 C15 C14 -2.3(13) .
C9 C10 C15 C14 179.8(8) .
C13 C14 C15 C10 0.0(14) .
Co1 O4 C16 O3 0.9(13) 1_545
Co1 O4 C16 C13 -177.6(5) 1_545
Co1 O3 C16 O4 4.2(13) 3_566
Co1 O3 C16 C13 -177.3(5) 3_566
C14 C13 C16 O4 -18.4(12) .
C12 C13 C16 O4 158.4(8) .
C14 C13 C16 O3 162.9(8) .
C12 C13 C16 O3 -20.2(12) .
C5 C8 C17 S1 -176.0(7) .
C9 C8 C17 S1 6.0(11) .
C5 C8 C17 S2 4.5(12) .
C9 C8 C17 S2 -173.6(6) .
C18 S1 C17 C8 -178.4(7) .
C18 S1 C17 S2 1.2(6) .
C23 S2 C17 C8 177.6(7) .
C23 S2 C17 S1 -1.9(6) .
C17 S1 C18 C23 0.3(8) .
C17 S1 C18 C19 178.8(8) .
C23 C18 C19 C20 -2.7(14) .
S1 C18 C19 C20 178.9(8) .
C18 C19 C20 C21 0.2(15) .
C19 C20 C21 C22 1.1(15) .
C20 C21 C22 C23 0.0(14) .
C19 C18 C23 C22 3.8(13) .
S1 C18 C23 C22 -177.7(7) .
C19 C18 C23 S2 179.7(7) .
S1 C18 C23 S2 -1.7(10) .
C21 C22 C23 C18 -2.4(13) .
C21 C22 C23 S2 -178.1(7) .
C17 S2 C23 C18 2.2(8) .
C17 S2 C23 C22 178.0(8) .
C8 C9 C24 S3 5.9(12) .
C10 C9 C24 S3 -171.8(6) .
C8 C9 C24 S4 -173.8(6) .
C10 C9 C24 S4 8.5(12) .
C25 S3 C24 C9 -172.3(8) .
C25 S3 C24 S4 7.5(6) .
C30 S4 C24 C9 170.7(8) .
C30 S4 C24 S3 -9.1(6) .
C24 S3 C25 C26 176.7(8) .
C24 S3 C25 C30 -2.3(8) .
C30 C25 C26 C27 0.6(14) .
S3 C25 C26 C27 -178.5(7) .
C25 C26 C27 C28 1.2(15) .
C26 C27 C28 C29 -2.5(16) .
C27 C28 C29 C30 1.8(14) .
C28 C29 C30 C25 0.0(13) .
C28 C29 C30 S4 -178.2(7) .
C26 C25 C30 C29 -1.2(14) .
S3 C25 C30 C29 177.9(7) .
C26 C25 C30 S4 177.1(7) .
S3 C25 C30 S4 -3.8(10) .
C24 S4 C30 C29 -174.0(8) .
C24 S4 C30 C25 7.7(8) .
